data_7126130
loop_
_publ_author_name
'Abdelraheem, Eman M. M.'
'Goodwin, Imogen'
'Shaabani, Shabnam'
'de Haan, Michel P.'
'Kurpiewska, Katarzyna'
'Kalinowska-T\/lu\'scik, Justyna'
'D\"omling, Alexander'

_publ_section_title
;
 'Atypical Ugi' tetrazoles.
;
_journal_issue 12
_journal_name_full 'Chemical communications (Cambridge, England)'
_journal_page_first 1799
_journal_page_last 1802
_journal_paper_doi 10.1039/c9cc09194g
_journal_volume 56
_journal_year 2020
_chemical_formula_moiety 'C28 H27 F3 N6 O'
_chemical_formula_sum 'C56 H54 F6 N12 O2'
_chemical_formula_weight 1041.11
_space_group_IT_number 2
_space_group_name_Hall '-P 1'
_space_group_name_H-M_alt 'P -1'
_symmetry_cell_setting triclinic
_symmetry_Int_Tables_number 2
_symmetry_space_group_name_Hall '-P 1'
_symmetry_space_group_name_H-M 'P -1'
_atom_sites_solution_hydrogens mixed
_audit_creation_date 2018-02-22T12:00:20-00:00
_audit_creation_method 'WinGX routine CIF_UPDATE'
_audit_update_record
;
2018-05-22 deposited with the CCDC.	2020-01-07 downloaded from the CCDC.
;
_cell_angle_alpha 78.408(4)
_cell_angle_beta 86.646(3)
_cell_angle_gamma 86.284(3)
_cell_formula_units_Z 2
_cell_length_a 10.8092(4)
_cell_length_b 14.1679(6)
_cell_length_c 17.2034(7)
_cell_measurement_reflns_used 5830
_cell_measurement_temperature 130(2)
_cell_measurement_theta_max 70.977
_cell_measurement_theta_min 3.693
_cell_volume 2572.64(18)
_computing_cell_refinement 'CrysAlisPro 1.171.38.41r (Rigaku OD, 2015)'
_computing_data_collection 'CrysAlisPro 1.171.38.41r (Rigaku OD, 2015)'
_computing_data_reduction 'CrysAlisPro 1.171.38.41r (Rigaku OD, 2015)'
_computing_structure_refinement 'SHELXL-2014/6 (Sheldrick, 2014)'
_diffrn_ambient_environment N~2~
_diffrn_ambient_temperature 130(2)
_diffrn_detector 'CCD plate'
_diffrn_detector_area_resol_mean 10.3756
_diffrn_detector_type Atlas
_diffrn_measured_fraction_theta_full 0.999
_diffrn_measured_fraction_theta_max 0.977
_diffrn_measurement_device 'four-circle diffractometer'
_diffrn_measurement_device_type 'SuperNova, Dual, Cu at zero, Atlas'
_diffrn_measurement_method '\w scans'
_diffrn_orient_matrix_type 'CrysAlisPro convention (1999,Acta A55,543-557)'
_diffrn_orient_matrix_UB_11 0.0471955
_diffrn_orient_matrix_UB_12 -0.0071803
_diffrn_orient_matrix_UB_13 -0.0849734
_diffrn_orient_matrix_UB_21 -0.0143434
_diffrn_orient_matrix_UB_22 -0.1098237
_diffrn_orient_matrix_UB_23 0.0199737
_diffrn_orient_matrix_UB_31 -0.1341999
_diffrn_orient_matrix_UB_32 0.015638
_diffrn_orient_matrix_UB_33 -0.0274818
_diffrn_radiation_monochromator mirror
_diffrn_radiation_probe x-ray
_diffrn_radiation_type CuK\a
_diffrn_radiation_wavelength 1.54184
_diffrn_reflns_av_R_equivalents 0.0317
_diffrn_reflns_av_unetI/netI 0.0446
_diffrn_reflns_Laue_measured_fraction_full 0.999
_diffrn_reflns_Laue_measured_fraction_max 0.977
_diffrn_reflns_limit_h_max 11
_diffrn_reflns_limit_h_min -13
_diffrn_reflns_limit_k_max 15
_diffrn_reflns_limit_k_min -17
_diffrn_reflns_limit_l_max 20
_diffrn_reflns_limit_l_min -21
_diffrn_reflns_number 16985
_diffrn_reflns_point_group_measured_fraction_full 0.999
_diffrn_reflns_point_group_measured_fraction_max 0.977
_diffrn_reflns_theta_full 67.684
_diffrn_reflns_theta_max 71.298
_diffrn_reflns_theta_min 3.189
_diffrn_source 'micro-focus sealed X-ray tube'
_diffrn_source_type 'SuperNova (Cu) X-ray Source'
_exptl_absorpt_coefficient_mu 0.835
_exptl_absorpt_correction_T_max 1
_exptl_absorpt_correction_T_min 0.69465
_exptl_absorpt_correction_type multi-scan
_exptl_absorpt_process_details
;
        CrysAlisPro 1.171.38.41r (Rigaku Oxford Diffraction, 2015)
        Empirical absorption correction using spherical harmonics,
 implemented in SCALE3 ABSPACK scaling algorithm.
;
_exptl_crystal_colour white
_exptl_crystal_density_diffrn 1.344
_exptl_crystal_description prism
_exptl_crystal_F_000 1088
_exptl_crystal_size_max 0.4
_exptl_crystal_size_mid 0.3
_exptl_crystal_size_min 0.1
_refine_diff_density_max 0.426
_refine_diff_density_min -0.478
_refine_diff_density_rms 0.052
_refine_ls_extinction_method none
_refine_ls_goodness_of_fit_ref 1.024
_refine_ls_hydrogen_treatment mixed
_refine_ls_matrix_type full
_refine_ls_number_parameters 739
_refine_ls_number_reflns 9771
_refine_ls_number_restraints 3
_refine_ls_restrained_S_all 1.199
_refine_ls_R_factor_all 0.0764
_refine_ls_R_factor_gt 0.0566
_refine_ls_shift/su_max 0
_refine_ls_shift/su_mean 0
_refine_ls_structure_factor_coef Fsqd
_refine_ls_weighting_details 'w=1/[\s^2^(Fo^2^)+(0.0912P)^2^+0.6829P] where P=(Fo^2^+2Fc^2^)/3'
_refine_ls_weighting_scheme calc
_refine_ls_wR_factor_gt 0.1514
_refine_ls_wR_factor_ref 0.1705
_reflns_Friedel_coverage 0
_reflns_number_gt 7341
_reflns_number_total 9771
_reflns_threshold_expression 'I > 2\s(I)'
_cod_data_source_file c9cc09194g2.cif
_cod_data_source_block ea720f5
_cod_database_code 7126130
_shelx_estimated_absorpt_t_min 0.731
_shelx_estimated_absorpt_t_max 0.921

loop_
_symmetry_equiv_pos_as_xyz
'x, y, z'
'-x, -y, -z'

loop_
_atom_site_label
_atom_site_type_symbol
_atom_site_fract_x
_atom_site_fract_y
_atom_site_fract_z
_atom_site_U_iso_or_equiv
_atom_site_adp_type
_atom_site_occupancy
_atom_site_site_symmetry_order
_atom_site_calc_flag
_atom_site_refinement_flags_posn
_atom_site_refinement_flags_adp
_atom_site_refinement_flags_occupancy
_atom_site_disorder_assembly
_atom_site_disorder_group
F73 F 0.44653(14) 0.18129(12) 0.73085(10) 0.0561(4) Uani 1 1 d . . . . .
F33 F -0.39584(14) 1.21206(12) 0.87107(11) 0.0593(4) Uani 1 1 d . . . . .
F32 F -0.27192(16) 1.04877(12) 0.94226(10) 0.0620(5) Uani 1 1 d . . . . .
F34 F -0.31261(15) 1.30768(11) 0.72694(11) 0.0579(4) Uani 1 1 d . . . . .
N1 N 0.15402(16) 0.77884(13) 0.81851(11) 0.0311(4) Uani 1 1 d . . . . .
N42 N -0.10485(17) 0.77207(14) 0.61890(12) 0.0362(4) Uani 1 1 d . . . . .
N41 N -0.09968(16) 0.67438(13) 0.63933(11) 0.0324(4) Uani 1 1 d . . . . .
N44 N -0.11933(16) 0.72845(14) 0.74836(11) 0.0348(4) Uani 1 1 d . . . . .
N3 N 0.17006(16) 0.66327(14) 0.75632(12) 0.0356(4) Uani 1 1 d . . . . .
N68 N -0.00122(16) 0.49297(13) 0.74588(11) 0.0302(4) Uani 1 1 d . . . . .
N43 N -0.11561(16) 0.80335(14) 0.68464(11) 0.0349(4) Uani 1 1 d . . . . .
N9 N -0.06844(17) 0.79208(14) 0.90733(12) 0.0358(4) Uani 1 1 d . . . . .
F72 F 0.37370(14) 0.33345(14) 0.61979(9) 0.0608(5) Uani 1 1 d . . . . .
N2 N 0.15957(17) 0.68144(13) 0.82713(12) 0.0346(4) Uani 1 1 d . . . . .
N49 N 0.12363(18) 0.66001(15) 0.55291(12) 0.0370(4) Uani 1 1 d . . . . .
O8 O 0.03515(17) 0.81950(16) 1.01025(12) 0.0577(5) Uani 1 1 d . . . . .
F74 F 0.30407(17) 0.12933(13) 0.86516(11) 0.0698(5) Uani 1 1 d . . . . .
O48 O 0.02475(18) 0.61517(18) 0.45540(12) 0.0634(6) Uani 1 1 d . . . . .
N4 N 0.17226(17) 0.74711(15) 0.70073(12) 0.0395(5) Uani 1 1 d . . . . .
C45 C -0.11000(19) 0.64918(16) 0.71866(13) 0.0331(5) Uani 1 1 d . . . . .
C18 C 0.3863(2) 0.82133(17) 0.88797(14) 0.0350(5) Uani 1 1 d . . . . .
N28 N 0.04682(17) 0.96688(13) 0.73990(11) 0.0315(4) Uani 1 1 d . . . . .
C10 C -0.1897(2) 0.79595(17) 0.94837(15) 0.0385(5) Uani 1 1 d . . . . .
H10A H -0.2524 0.8198 0.9083 0.046 Uiso 1 1 calc R U . . .
H10B H -0.1893 0.8436 0.9833 0.046 Uiso 1 1 calc R U . . .
C71 C 0.1923(2) 0.36346(18) 0.69739(15) 0.0401(5) Uani 1 1 d . . . . .
H71 H 0.1674 0.4175 0.6581 0.048 Uiso 1 1 calc R U . . .
C11 C -0.2294(2) 0.70162(17) 0.99787(14) 0.0349(5) Uani 1 1 d . . . . .
C51 C 0.2447(2) 0.78906(17) 0.46894(13) 0.0357(5) Uani 1 1 d . . . . .
C73 C 0.3394(2) 0.23197(18) 0.74269(15) 0.0405(5) Uani 1 1 d . . . . .
C70 C 0.1197(2) 0.33664(16) 0.76703(14) 0.0351(5) Uani 1 1 d . . . . .
C6 C 0.1546(2) 0.82133(17) 0.88948(14) 0.0354(5) Uani 1 1 d . . . . .
H6 H 0.1613 0.8924 0.8703 0.042 Uiso 1 1 calc R U . . .
C33 C -0.2933(2) 1.17876(18) 0.83516(16) 0.0429(6) Uani 1 1 d . . . . .
C56 C 0.3547(2) 0.81933(19) 0.42829(16) 0.0446(6) Uani 1 1 d . . . . .
H56 H 0.422 0.7737 0.4245 0.054 Uiso 1 1 calc R U . . .
C74 C 0.2660(2) 0.20635(18) 0.81022(16) 0.0431(6) Uani 1 1 d . . . . .
C47 C 0.0246(2) 0.63138(18) 0.52294(14) 0.0393(5) Uani 1 1 d . . . . .
C34 C -0.2496(2) 1.22584(17) 0.76176(16) 0.0410(5) Uani 1 1 d . . . . .
C72 C 0.3010(2) 0.3102(2) 0.68655(14) 0.0412(5) Uani 1 1 d . . . . .
C30 C -0.0810(2) 1.10883(16) 0.76077(14) 0.0340(5) Uani 1 1 d . . . . .
C50 C 0.2362(2) 0.68335(17) 0.50469(14) 0.0387(5) Uani 1 1 d . . . . .
H50A H 0.2416 0.6466 0.4612 0.046 Uiso 1 1 calc R U . . .
H50B H 0.3085 0.6618 0.5379 0.046 Uiso 1 1 calc R U . . .
C12 C -0.1480(2) 0.62136(17) 1.01710(14) 0.0382(5) Uani 1 1 d . . . . .
H12 H -0.064 0.6244 0.9975 0.046 Uiso 1 1 calc R U . . .
C32 C -0.2290(2) 1.09620(18) 0.87027(15) 0.0437(6) Uani 1 1 d . . . . .
C75 C 0.1557(2) 0.25674(17) 0.82330(15) 0.0395(5) Uani 1 1 d . . . . .
H75 H 0.1054 0.2369 0.8702 0.047 Uiso 1 1 calc R U . . .
C7 C 0.0341(2) 0.80833(17) 0.94169(14) 0.0382(5) Uani 1 1 d . . . . .
C5 C 0.1626(2) 0.81757(17) 0.74071(14) 0.0366(5) Uani 1 1 d . . . . .
C52 C 0.1466(2) 0.85684(18) 0.47271(14) 0.0386(5) Uani 1 1 d . . . . .
H52 H 0.0703 0.837 0.4992 0.046 Uiso 1 1 calc R U . . .
C69 C -0.0009(2) 0.39044(17) 0.78253(16) 0.0420(6) Uani 1 1 d . . . . .
H69A H -0.0692 0.3609 0.7617 0.05 Uiso 1 1 calc R U . . .
H69B H -0.0167 0.3838 0.8406 0.05 Uiso 1 1 calc R U . . .
C35 C -0.1445(2) 1.19284(16) 0.72411(15) 0.0373(5) Uani 1 1 d . . . . .
H35 H -0.1158 1.2271 0.6737 0.045 Uiso 1 1 calc R U . . .
C17 C 0.2705(2) 0.78498(17) 0.93547(14) 0.0381(5) Uani 1 1 d . . . . .
H17A H 0.2649 0.8074 0.9865 0.046 Uiso 1 1 calc R U . . .
H17B H 0.2756 0.7135 0.9474 0.046 Uiso 1 1 calc R U . . .
C53 C 0.1595(2) 0.95323(19) 0.43795(16) 0.0478(6) Uani 1 1 d . . . . .
H53 H 0.0925 0.9992 0.4415 0.057 Uiso 1 1 calc R U . . .
C29 C 0.0348(2) 1.07226(16) 0.72054(15) 0.0375(5) Uani 1 1 d . . . . .
H29A H 0.0312 1.0942 0.6623 0.045 Uiso 1 1 calc R U . . .
H29B H 0.1083 1.0991 0.738 0.045 Uiso 1 1 calc R U . . .
C46 C -0.0931(2) 0.61580(18) 0.57761(14) 0.0371(5) Uani 1 1 d . . . . .
H46 H -0.0905 0.5464 0.6049 0.044 Uiso 1 1 calc R U . . .
C23 C 0.4579(2) 0.76573(19) 0.84299(17) 0.0446(6) Uani 1 1 d . . . . .
H23 H 0.4365 0.7017 0.8434 0.054 Uiso 1 1 calc R U . . .
C27 C 0.2863(3) 1.04283(19) 0.60798(19) 0.0542(7) Uani 1 1 d . . . . .
H27A H 0.278 1.0828 0.5541 0.065 Uiso 1 1 calc R U . A 1
H27B H 0.2979 1.0795 0.6501 0.065 Uiso 1 1 calc R U . A 1
C19 C 0.4185(2) 0.91524(17) 0.88622(15) 0.0405(5) Uani 1 1 d . . . . .
H19 H 0.3708 0.9541 0.9172 0.049 Uiso 1 1 calc R U . . .
C61 C -0.5460(2) 0.5893(2) 0.67492(18) 0.0544(7) Uani 1 1 d . . . . .
H61 H -0.6204 0.5788 0.7069 0.065 Uiso 1 1 calc R U . . .
C58 C -0.3283(2) 0.62025(18) 0.57957(14) 0.0394(5) Uani 1 1 d . . . . .
C31 C -0.1240(2) 1.05995(17) 0.83484(15) 0.0401(5) Uani 1 1 d . . . . .
H31 H -0.0815 1.0024 0.8606 0.048 Uiso 1 1 calc R U . . .
C22 C 0.5602(2) 0.8020(2) 0.79749(18) 0.0531(7) Uani 1 1 d . . . . .
H22 H 0.6094 0.7627 0.7676 0.064 Uiso 1 1 calc R U . . .
C20 C 0.5198(2) 0.95239(19) 0.83946(17) 0.0488(6) Uani 1 1 d . . . . .
H20 H 0.5401 1.017 0.8377 0.059 Uiso 1 1 calc R U . . .
C66 C -0.2550(3) 0.4512(2) 0.87490(19) 0.0571(8) Uani 1 1 d . . . . .
H66A H -0.3081 0.3958 0.8795 0.069 Uiso 1 1 calc R U . B 3
H66B H -0.1904 0.4422 0.9146 0.069 Uiso 1 1 calc DR U . B 3
C63 C -0.4053(2) 0.6968(2) 0.59607(17) 0.0475(6) Uani 1 1 d . . . . .
H63 H -0.3832 0.7609 0.5747 0.057 Uiso 1 1 calc R U . . .
C16 C -0.3519(2) 0.69599(19) 1.02744(16) 0.0449(6) Uani 1 1 d . . . . .
H16 H -0.4084 0.7504 1.0148 0.054 Uiso 1 1 calc R U . . .
C67 C -0.3164(2) 0.5525(2) 0.8505(2) 0.0592(8) Uani 1 1 d . . . . .
H67A H -0.2881 0.6042 0.8752 0.071 Uiso 1 1 calc DR U . C 3
H67B H -0.4059 0.5577 0.84 0.071 Uiso 1 1 calc R U . C 3
C21 C 0.5909(2) 0.8961(2) 0.79567(17) 0.0516(7) Uani 1 1 d . . . . .
H21 H 0.6608 0.9215 0.7642 0.062 Uiso 1 1 calc R U . . .
C59 C -0.3629(2) 0.5275(2) 0.61291(18) 0.0514(7) Uani 1 1 d . . . . .
H59 H -0.312 0.4736 0.6029 0.062 Uiso 1 1 calc R U . . .
C57 C -0.2101(2) 0.6355(2) 0.52901(15) 0.0454(6) Uani 1 1 d . . . . .
H57A H -0.2118 0.7029 0.4989 0.054 Uiso 1 1 calc R U . . .
H57B H -0.2059 0.5924 0.4901 0.054 Uiso 1 1 calc R U . . .
C62 C -0.5131(2) 0.6817(2) 0.64274(18) 0.0531(7) Uani 1 1 d . . . . .
H62 H -0.5647 0.7352 0.6527 0.064 Uiso 1 1 calc R U . . .
C26 C 0.3529(2) 0.94384(19) 0.61487(19) 0.0531(7) Uani 1 1 d . . . . .
H26A H 0.4046 0.9204 0.6612 0.064 Uiso 1 1 calc DR U . D 1
H26B H 0.3847 0.9237 0.5652 0.064 Uiso 1 1 calc R U . D 1
C55 C 0.3668(3) 0.9155(2) 0.3933(2) 0.0587(8) Uani 1 1 d . . . . .
H55 H 0.4424 0.9355 0.3658 0.07 Uiso 1 1 calc R U . . .
C13 C -0.1881(2) 0.53692(19) 1.06466(17) 0.0500(6) Uani 1 1 d . . . . .
H13 H -0.1316 0.4825 1.0774 0.06 Uiso 1 1 calc R U . . .
C15 C -0.3922(3) 0.6113(2) 1.0753(2) 0.0603(8) Uani 1 1 d . . . . .
H15 H -0.4759 0.6081 1.0954 0.072 Uiso 1 1 calc R U . . .
C54 C 0.2694(3) 0.9823(2) 0.39833(19) 0.0564(7) Uani 1 1 d . . . . .
H54 H 0.278 1.0482 0.3745 0.068 Uiso 1 1 calc R U . . .
C60 C -0.4703(3) 0.5124(2) 0.6604(2) 0.0606(8) Uani 1 1 d . . . . .
H60 H -0.4919 0.4485 0.6831 0.073 Uiso 1 1 calc R U . . .
C14 C -0.3097(3) 0.5314(2) 1.0936(2) 0.0606(8) Uani 1 1 d . . . . .
H14 H -0.337 0.4733 1.1259 0.073 Uiso 1 1 calc R U . . .
C24A C 0.1707(5) 0.9284(4) 0.7165(4) 0.0273(12) Uani 0.553(7) 1 d . . P E 1
H24A H 0.2343 0.9495 0.7484 0.033 Uiso 0.553(7) 1 calc R U P E 1
C25A C 0.2105(4) 0.9527(3) 0.6302(2) 0.0368(12) Uani 0.553(7) 1 d . . P E 1
H25A H 0.1555 0.9375 0.5902 0.044 Uiso 0.553(7) 1 calc R U P E 1
C24B C 0.1400(7) 0.9173(5) 0.6925(4) 0.0275(15) Uani 0.447(7) 1 d . . P E 2
H24B H 0.1127 0.9171 0.638 0.033 Uiso 0.447(7) 1 calc R U P E 2
C25B C 0.2610(4) 0.9663(3) 0.6913(3) 0.0318(14) Uani 0.447(7) 1 d . . P E 2
H25B H 0.2967 0.9748 0.7416 0.038 Uiso 0.447(7) 1 calc DR U P E 2
C64A C -0.0964(12) 0.5536(9) 0.7792(6) 0.034(2) Uani 0.398(7) 1 d . . P F 3
H64A H -0.0726 0.5649 0.8318 0.041 Uiso 0.398(7) 1 calc R U P F 3
C65A C -0.2196(5) 0.5103(4) 0.7862(4) 0.0371(17) Uani 0.398(7) 1 d . . P F 3
H65A H -0.2525 0.4907 0.739 0.045 Uiso 0.398(7) 1 calc R U P F 3
C64B C -0.1224(6) 0.5438(5) 0.7577(4) 0.0250(12) Uani 0.602(7) 1 d . . P F 4
H64B H -0.1864 0.5164 0.7302 0.03 Uiso 0.602(7) 1 calc R U P F 4
C65B C -0.1668(3) 0.5411(2) 0.8424(2) 0.0310(10) Uani 0.602(7) 1 d . . P F 4
H65B H -0.1148 0.5655 0.8795 0.037 Uiso 0.602(7) 1 calc DR U P F 4
H28 H -0.017(2) 0.9447(18) 0.7239(15) 0.031(6) Uiso 1 1 d . . . . .
H9 H -0.068(2) 0.7790(18) 0.8645(16) 0.028(6) Uiso 1 1 d . . . . .
H49 H 0.117(3) 0.677(2) 0.5983(18) 0.048(8) Uiso 1 1 d . . . . .
H68 H 0.063(3) 0.519(2) 0.7614(16) 0.043(7) Uiso 1 1 d . . . . .

loop_
_atom_site_aniso_label
_atom_site_aniso_U_11
_atom_site_aniso_U_22
_atom_site_aniso_U_33
_atom_site_aniso_U_23
_atom_site_aniso_U_13
_atom_site_aniso_U_12
F73 0.0430(8) 0.0664(10) 0.0607(10) -0.0247(8) -0.0023(7) 0.0220(7)
F33 0.0470(8) 0.0609(10) 0.0761(12) -0.0361(9) 0.0172(8) 0.0053(7)
F32 0.0770(11) 0.0547(10) 0.0523(10) -0.0154(8) 0.0308(8) -0.0040(8)
F34 0.0576(9) 0.0456(9) 0.0696(11) -0.0165(8) -0.0048(8) 0.0215(7)
N1 0.0286(9) 0.0265(9) 0.0376(10) -0.0068(7) 0.0038(7) -0.0004(7)
N42 0.0371(10) 0.0319(10) 0.0377(10) -0.0057(8) 0.0017(8) 0.0060(8)
N41 0.0303(9) 0.0314(9) 0.0356(10) -0.0089(8) 0.0027(7) 0.0015(7)
N44 0.0316(9) 0.0353(10) 0.0352(10) -0.0071(8) 0.0067(7) 0.0084(7)
N3 0.0281(9) 0.0353(10) 0.0441(11) -0.0117(8) 0.0023(8) 0.0017(7)
N68 0.0267(9) 0.0288(9) 0.0349(10) -0.0091(7) 0.0062(7) 0.0024(7)
N43 0.0321(9) 0.0337(10) 0.0378(10) -0.0086(8) 0.0046(7) 0.0045(7)
N9 0.0341(10) 0.0386(11) 0.0336(11) -0.0067(8) 0.0055(8) -0.0003(8)
F72 0.0449(8) 0.0914(13) 0.0420(8) -0.0140(8) 0.0127(7) 0.0145(8)
N2 0.0341(9) 0.0276(9) 0.0419(11) -0.0083(8) 0.0021(8) 0.0007(7)
N49 0.0369(10) 0.0404(11) 0.0343(10) -0.0116(9) 0.0047(8) 0.0021(8)
O8 0.0489(10) 0.0844(15) 0.0474(11) -0.0321(10) 0.0121(8) -0.0136(10)
F74 0.0779(12) 0.0546(10) 0.0655(11) 0.0025(8) 0.0034(9) 0.0312(9)
O48 0.0504(11) 0.1006(17) 0.0512(12) -0.0450(12) 0.0084(9) -0.0094(11)
N4 0.0344(10) 0.0433(11) 0.0380(11) -0.0079(9) 0.0081(8) 0.0099(8)
C45 0.0270(10) 0.0342(12) 0.0366(12) -0.0081(9) 0.0088(8) 0.0030(8)
C18 0.0331(11) 0.0366(12) 0.0343(11) -0.0049(9) -0.0059(9) 0.0024(9)
N28 0.0312(9) 0.0281(9) 0.0343(10) -0.0075(7) 0.0068(7) 0.0019(7)
C10 0.0328(11) 0.0364(12) 0.0433(13) -0.0047(10) 0.0062(9) 0.0036(9)
C71 0.0363(12) 0.0455(14) 0.0373(12) -0.0100(10) 0.0038(9) 0.0082(10)
C11 0.0326(11) 0.0357(12) 0.0360(12) -0.0083(9) 0.0005(9) 0.0027(9)
C51 0.0332(11) 0.0423(13) 0.0318(11) -0.0106(9) 0.0017(9) 0.0049(9)
C73 0.0339(11) 0.0453(14) 0.0465(14) -0.0228(11) -0.0035(10) 0.0114(10)
C70 0.0354(11) 0.0329(11) 0.0392(12) -0.0149(9) 0.0042(9) 0.0011(9)
C6 0.0373(12) 0.0324(11) 0.0377(12) -0.0107(9) 0.0040(9) -0.0039(9)
C33 0.0350(12) 0.0439(14) 0.0559(15) -0.0286(12) 0.0100(10) -0.0006(10)
C56 0.0334(12) 0.0458(14) 0.0524(15) -0.0100(11) 0.0090(10) 0.0060(10)
C74 0.0492(14) 0.0346(12) 0.0454(14) -0.0118(10) -0.0022(11) 0.0104(10)
C47 0.0406(12) 0.0419(13) 0.0376(12) -0.0164(10) 0.0036(10) 0.0039(10)
C34 0.0407(12) 0.0333(12) 0.0524(15) -0.0192(11) -0.0044(10) 0.0071(10)
C72 0.0343(11) 0.0570(15) 0.0348(12) -0.0191(11) 0.0042(9) 0.0044(10)
C30 0.0353(11) 0.0296(11) 0.0397(12) -0.0146(9) 0.0044(9) -0.0017(9)
C50 0.0358(12) 0.0410(13) 0.0399(13) -0.0137(10) 0.0061(9) 0.0047(10)
C12 0.0329(11) 0.0366(12) 0.0428(13) -0.0054(10) 0.0023(9) 0.0024(9)
C32 0.0505(14) 0.0404(13) 0.0431(13) -0.0186(11) 0.0157(11) -0.0072(11)
C75 0.0442(13) 0.0339(12) 0.0413(13) -0.0130(10) 0.0042(10) 0.0041(10)
C7 0.0384(12) 0.0375(12) 0.0399(13) -0.0124(10) 0.0062(10) -0.0022(9)
C5 0.0310(11) 0.0345(12) 0.0402(12) -0.0038(10) 0.0133(9) 0.0057(9)
C52 0.0337(11) 0.0448(13) 0.0366(12) -0.0104(10) 0.0045(9) 0.0054(10)
C69 0.0407(12) 0.0306(12) 0.0513(14) -0.0061(10) 0.0134(10) 0.0024(10)
C35 0.0406(12) 0.0313(11) 0.0415(13) -0.0126(10) 0.0007(10) -0.0003(9)
C17 0.0392(12) 0.0382(12) 0.0360(12) -0.0053(10) -0.0011(9) -0.0025(9)
C53 0.0440(13) 0.0462(14) 0.0486(15) -0.0062(12) 0.0059(11) 0.0140(11)
C29 0.0383(12) 0.0293(11) 0.0431(13) -0.0069(9) 0.0078(10) 0.0005(9)
C46 0.0369(12) 0.0400(13) 0.0369(12) -0.0155(10) 0.0013(9) 0.0009(9)
C23 0.0352(12) 0.0408(13) 0.0598(16) -0.0162(12) -0.0038(11) 0.0045(10)
C27 0.0584(16) 0.0358(14) 0.0628(18) -0.0047(12) 0.0309(13) -0.0070(12)
C19 0.0401(12) 0.0366(13) 0.0443(13) -0.0081(10) -0.0012(10) -0.0001(10)
C61 0.0368(13) 0.0626(18) 0.0625(18) -0.0140(14) 0.0054(12) 0.0055(12)
C58 0.0344(12) 0.0482(14) 0.0392(13) -0.0178(11) -0.0058(9) 0.0043(10)
C31 0.0462(13) 0.0330(12) 0.0418(13) -0.0128(10) 0.0075(10) 0.0022(10)
C22 0.0375(13) 0.0666(19) 0.0573(17) -0.0220(14) 0.0034(11) 0.0074(12)
C20 0.0434(14) 0.0403(14) 0.0584(17) 0.0021(12) -0.0039(12) -0.0055(11)
C66 0.0456(14) 0.0458(15) 0.0707(19) 0.0013(13) 0.0289(13) -0.0018(12)
C63 0.0412(13) 0.0420(14) 0.0591(17) -0.0112(12) -0.0056(12) 0.0054(11)
C16 0.0333(12) 0.0446(14) 0.0538(15) -0.0056(11) 0.0037(10) 0.0024(10)
C67 0.0341(13) 0.0465(16) 0.089(2) -0.0045(15) 0.0293(13) 0.0022(11)
C21 0.0332(12) 0.0657(18) 0.0500(15) 0.0026(13) 0.0005(11) -0.0043(12)
C59 0.0467(14) 0.0438(15) 0.0681(18) -0.0261(13) 0.0056(12) 0.0049(11)
C57 0.0396(13) 0.0606(16) 0.0384(13) -0.0166(12) -0.0035(10) 0.0017(11)
C62 0.0405(14) 0.0534(16) 0.0684(19) -0.0239(14) -0.0036(12) 0.0139(12)
C26 0.0427(14) 0.0442(15) 0.0682(18) -0.0098(13) 0.0260(13) -0.0009(11)
C55 0.0443(15) 0.0506(16) 0.075(2) -0.0049(15) 0.0206(13) 0.0008(12)
C13 0.0477(14) 0.0368(13) 0.0601(17) 0.0011(12) 0.0008(12) 0.0020(11)
C15 0.0388(14) 0.0546(17) 0.081(2) -0.0007(15) 0.0155(13) -0.0073(12)
C54 0.0547(16) 0.0395(15) 0.0676(19) 0.0008(13) 0.0130(14) 0.0042(12)
C60 0.0524(16) 0.0454(16) 0.082(2) -0.0121(15) 0.0092(15) -0.0002(12)
C14 0.0532(16) 0.0427(15) 0.078(2) 0.0045(14) 0.0121(14) -0.0088(12)
C24A 0.027(3) 0.031(2) 0.025(3) -0.010(2) 0.0037(19) 0.001(2)
C25A 0.037(2) 0.043(2) 0.030(2) -0.0086(17) 0.0053(16) 0.0000(17)
C24B 0.029(4) 0.030(3) 0.025(4) -0.009(3) 0.002(2) 0.000(2)
C25B 0.031(3) 0.028(2) 0.034(3) -0.0026(19) 0.002(2) -0.0008(19)
C64A 0.045(6) 0.031(4) 0.028(5) -0.012(4) -0.001(3) 0.005(4)
C65A 0.031(3) 0.042(3) 0.039(3) -0.012(3) 0.007(2) 0.000(2)
C64B 0.026(3) 0.028(2) 0.022(3) -0.011(2) 0.005(2) 0.0021(19)
C65B 0.0327(19) 0.0314(19) 0.0281(19) -0.0075(14) 0.0069(14) 0.0030(14)

loop_
_atom_type_symbol
_atom_type_description
_atom_type_scat_dispersion_real
_atom_type_scat_dispersion_imag
_atom_type_scat_source
C C 0.0181 0.0091 'International Tables Vol C Tables 4.2.6.8 and 6.1.1.4'
H H 0 0 'International Tables Vol C Tables 4.2.6.8 and 6.1.1.4'
N N 0.0311 0.018 'International Tables Vol C Tables 4.2.6.8 and 6.1.1.4'
O O 0.0492 0.0322 'International Tables Vol C Tables 4.2.6.8 and 6.1.1.4'
F F 0.0727 0.0534 'International Tables Vol C Tables 4.2.6.8 and 6.1.1.4'

loop_
_geom_angle_atom_site_label_1
_geom_angle_atom_site_label_2
_geom_angle_atom_site_label_3
_geom_angle
_geom_angle_site_symmetry_1
_geom_angle_site_symmetry_3
_geom_angle_publ_flag
C5 N1 N2 108.36(19) . . ?
C5 N1 C6 132.19(19) . . ?
N2 N1 C6 119.00(18) . . ?
N43 N42 N41 106.32(18) . . ?
C45 N41 N42 108.42(18) . . ?
C45 N41 C46 131.2(2) . . ?
N42 N41 C46 120.28(19) . . ?
C45 N44 N43 105.88(19) . . ?
N2 N3 N4 110.57(18) . . ?
C69 N68 C64A 114.5(5) . . ?
C69 N68 C64B 112.2(3) . . ?
C69 N68 H68 110.0(17) . . ?
C64A N68 H68 95.6(19) . . ?
C64B N68 H68 114.4(18) . . ?
N42 N43 N44 110.85(18) . . ?
C7 N9 C10 120.8(2) . . ?
C7 N9 H9 123.5(18) . . ?
C10 N9 H9 115.7(18) . . ?
N3 N2 N1 106.48(18) . . ?
C47 N49 C50 121.7(2) . . ?
C47 N49 H49 119.9(19) . . ?
C50 N49 H49 117.0(19) . . ?
C5 N4 N3 106.05(19) . . ?
N44 C45 N41 108.5(2) . . ?
N44 C45 C64B 131.5(3) . . ?
N41 C45 C64B 119.6(3) . . ?
N44 C45 C64A 116.0(4) . . ?
N41 C45 C64A 134.9(4) . . ?
C23 C18 C19 118.8(2) . . ?
C23 C18 C17 122.1(2) . . ?
C19 C18 C17 119.1(2) . . ?
C29 N28 C24A 112.5(3) . . ?
C29 N28 C24B 117.8(3) . . ?
C29 N28 H28 108.5(17) . . ?
C24A N28 H28 118.0(17) . . ?
C24B N28 H28 96.0(17) . . ?
N9 C10 C11 115.39(19) . . ?
N9 C10 H10A 108.4 . . ?
C11 C10 H10A 108.4 . . ?
N9 C10 H10B 108.4 . . ?
C11 C10 H10B 108.4 . . ?
H10A C10 H10B 107.5 . . ?
C72 C71 C70 118.8(2) . . ?
C72 C71 H71 120.6 . . ?
C70 C71 H71 120.6 . . ?
C12 C11 C16 118.9(2) . . ?
C12 C11 C10 122.7(2) . . ?
C16 C11 C10 118.4(2) . . ?
C56 C51 C52 118.8(2) . . ?
C56 C51 C50 118.2(2) . . ?
C52 C51 C50 123.0(2) . . ?
F73 C73 C74 121.0(2) . . ?
F73 C73 C72 120.6(2) . . ?
C74 C73 C72 118.4(2) . . ?
C75 C70 C71 120.1(2) . . ?
C75 C70 C69 118.0(2) . . ?
C71 C70 C69 121.8(2) . . ?
N1 C6 C17 110.15(19) . . ?
N1 C6 C7 113.48(18) . . ?
C17 C6 C7 112.9(2) . . ?
N1 C6 H6 106.6 . . ?
C17 C6 H6 106.6 . . ?
C7 C6 H6 106.6 . . ?
F33 C33 C32 121.0(2) . . ?
F33 C33 C34 121.3(2) . . ?
C32 C33 C34 117.7(2) . . ?
C55 C56 C51 120.5(2) . . ?
C55 C56 H56 119.7 . . ?
C51 C56 H56 119.7 . . ?
F74 C74 C73 118.2(2) . . ?
F74 C74 C75 119.9(2) . . ?
C73 C74 C75 121.9(2) . . ?
O48 C47 N49 123.2(2) . . ?
O48 C47 C46 119.5(2) . . ?
N49 C47 C46 117.3(2) . . ?
F34 C34 C33 117.9(2) . . ?
F34 C34 C35 119.9(2) . . ?
C33 C34 C35 122.1(2) . . ?
F72 C72 C73 117.6(2) . . ?
F72 C72 C71 120.7(2) . . ?
C73 C72 C71 121.7(2) . . ?
C35 C30 C31 119.6(2) . . ?
C35 C30 C29 119.7(2) . . ?
C31 C30 C29 120.7(2) . . ?
N49 C50 C51 114.28(19) . . ?
N49 C50 H50A 108.7 . . ?
C51 C50 H50A 108.7 . . ?
N49 C50 H50B 108.7 . . ?
C51 C50 H50B 108.7 . . ?
H50A C50 H50B 107.6 . . ?
C13 C12 C11 120.6(2) . . ?
C13 C12 H12 119.7 . . ?
C11 C12 H12 119.7 . . ?
F32 C32 C33 118.2(2) . . ?
F32 C32 C31 119.4(2) . . ?
C33 C32 C31 122.4(2) . . ?
C74 C75 C70 118.9(2) . . ?
C74 C75 H75 120.5 . . ?
C70 C75 H75 120.5 . . ?
O8 C7 N9 123.6(2) . . ?
O8 C7 C6 118.6(2) . . ?
N9 C7 C6 117.6(2) . . ?
N4 C5 N1 108.5(2) . . ?
N4 C5 C24B 115.9(3) . . ?
N1 C5 C24B 134.3(3) . . ?
N4 C5 C24A 133.6(3) . . ?
N1 C5 C24A 117.6(3) . . ?
C53 C52 C51 120.5(2) . . ?
C53 C52 H52 119.8 . . ?
C51 C52 H52 119.8 . . ?
N68 C69 C70 112.72(19) . . ?
N68 C69 H69A 109 . . ?
C70 C69 H69A 109 . . ?
N68 C69 H69B 109 . . ?
C70 C69 H69B 109 . . ?
H69A C69 H69B 107.8 . . ?
C34 C35 C30 119.1(2) . . ?
C34 C35 H35 120.4 . . ?
C30 C35 H35 120.4 . . ?
C18 C17 C6 110.81(19) . . ?
C18 C17 H17A 109.5 . . ?
C6 C17 H17A 109.5 . . ?
C18 C17 H17B 109.5 . . ?
C6 C17 H17B 109.5 . . ?
H17A C17 H17B 108.1 . . ?
C54 C53 C52 120.1(2) . . ?
C54 C53 H53 119.9 . . ?
C52 C53 H53 119.9 . . ?
N28 C29 C30 110.53(18) . . ?
N28 C29 H29A 109.5 . . ?
C30 C29 H29A 109.5 . . ?
N28 C29 H29B 109.5 . . ?
C30 C29 H29B 109.5 . . ?
H29A C29 H29B 108.1 . . ?
N41 C46 C57 110.48(19) . . ?
N41 C46 C47 112.54(19) . . ?
C57 C46 C47 110.8(2) . . ?
N41 C46 H46 107.6 . . ?
C57 C46 H46 107.6 . . ?
C47 C46 H46 107.6 . . ?
C22 C23 C18 121.0(2) . . ?
C22 C23 H23 119.5 . . ?
C18 C23 H23 119.5 . . ?
C26 C27 C25A 60.9(2) . . ?
C26 C27 C25B 63.8(2) . . ?
C26 C27 H27A 117.7 . . ?
C25A C27 H27A 117.7 . . ?
C26 C27 H27B 117.7 . . ?
C25A C27 H27B 117.7 . . ?
H27A C27 H27B 114.8 . . ?
C20 C19 C18 120.3(2) . . ?
C20 C19 H19 119.8 . . ?
C18 C19 H19 119.8 . . ?
C60 C61 C62 119.4(3) . . ?
C60 C61 H61 120.3 . . ?
C62 C61 H61 120.3 . . ?
C63 C58 C59 117.5(2) . . ?
C63 C58 C57 122.1(2) . . ?
C59 C58 C57 120.4(2) . . ?
C32 C31 C30 119.1(2) . . ?
C32 C31 H31 120.5 . . ?
C30 C31 H31 120.5 . . ?
C23 C22 C21 119.8(3) . . ?
C23 C22 H22 120.1 . . ?
C21 C22 H22 120.1 . . ?
C21 C20 C19 120.3(3) . . ?
C21 C20 H20 119.8 . . ?
C19 C20 H20 119.8 . . ?
C67 C66 C65A 63.0(2) . . ?
C67 C66 C65B 61.37(17) . . ?
C67 C66 H66A 117.5 . . ?
C65A C66 H66A 117.5 . . ?
C67 C66 H66B 117.5 . . ?
C65A C66 H66B 117.5 . . ?
H66A C66 H66B 114.5 . . ?
C62 C63 C58 121.5(3) . . ?
C62 C63 H63 119.3 . . ?
C58 C63 H63 119.3 . . ?
C11 C16 C15 120.6(2) . . ?
C11 C16 H16 119.7 . . ?
C15 C16 H16 119.7 . . ?
C66 C67 C65B 62.31(18) . . ?
C66 C67 C65A 61.2(2) . . ?
C66 C67 H67A 117.6 . . ?
C65A C67 H67A 117.6 . . ?
C66 C67 H67B 117.6 . . ?
C65A C67 H67B 117.6 . . ?
H67A C67 H67B 114.7 . . ?
C20 C21 C22 119.8(2) . . ?
C20 C21 H21 120.1 . . ?
C22 C21 H21 120.1 . . ?
C60 C59 C58 121.1(3) . . ?
C60 C59 H59 119.5 . . ?
C58 C59 H59 119.5 . . ?
C58 C57 C46 113.1(2) . . ?
C58 C57 H57A 109 . . ?
C46 C57 H57A 109 . . ?
C58 C57 H57B 109 . . ?
C46 C57 H57B 109 . . ?
H57A C57 H57B 107.8 . . ?
C61 C62 C63 120.1(3) . . ?
C61 C62 H62 119.9 . . ?
C63 C62 H62 119.9 . . ?
C27 C26 C25A 59.9(2) . . ?
C27 C26 C25B 61.4(2) . . ?
C27 C26 H26A 117.8 . . ?
C25A C26 H26A 117.8 . . ?
C27 C26 H26B 117.8 . . ?
C25A C26 H26B 117.8 . . ?
H26A C26 H26B 114.9 . . ?
C54 C55 C56 120.2(3) . . ?
C54 C55 H55 119.9 . . ?
C56 C55 H55 119.9 . . ?
C14 C13 C12 120.4(2) . . ?
C14 C13 H13 119.8 . . ?
C12 C13 H13 119.8 . . ?
C14 C15 C16 119.8(3) . . ?
C14 C15 H15 120.1 . . ?
C16 C15 H15 120.1 . . ?
C53 C54 C55 119.9(3) . . ?
C53 C54 H54 120 . . ?
C55 C54 H54 120 . . ?
C61 C60 C59 120.4(3) . . ?
C61 C60 H60 119.8 . . ?
C59 C60 H60 119.8 . . ?
C13 C14 C15 119.7(3) . . ?
C13 C14 H14 120.1 . . ?
C15 C14 H14 120.1 . . ?
N28 C24A C25A 117.1(4) . . ?
N28 C24A C5 104.0(4) . . ?
C25A C24A C5 108.2(4) . . ?
N28 C24A H24A 109.1 . . ?
C25A C24A H24A 109.1 . . ?
C5 C24A H24A 109.1 . . ?
C24A C25A C27 113.8(4) . . ?
C24A C25A C26 113.4(4) . . ?
C27 C25A C26 59.2(2) . . ?
C24A C25A H25A 118.9 . . ?
C27 C25A H25A 118.9 . . ?
C26 C25A H25A 118.9 . . ?
N28 C24B C5 105.9(4) . . ?
N28 C24B C25B 107.0(5) . . ?
C5 C24B C25B 105.4(5) . . ?
N28 C24B H24B 112.7 . . ?
C5 C24B H24B 112.7 . . ?
C25B C24B H24B 112.7 . . ?
C24B C25B C27 112.0(4) . . ?
C24B C25B C26 109.4(4) . . ?
C27 C25B C26 54.8(2) . . ?
C24B C25B H25B 121 . . ?
C27 C25B H25B 121 . . ?
C26 C25B H25B 121 . . ?
N68 C64A C65A 110.9(7) . . ?
N68 C64A C45 106.8(8) . . ?
C65A C64A C45 105.9(7) . . ?
N68 C64A H64A 111 . . ?
C65A C64A H64A 111 . . ?
C45 C64A H64A 111 . . ?
C64A C65A C66 113.4(6) . . ?
C64A C65A C67 112.3(6) . . ?
C66 C65A C67 55.7(2) . . ?
C64A C65A H65A 119.8 . . ?
C66 C65A H65A 119.8 . . ?
C67 C65A H65A 119.8 . . ?
N68 C64B C65B 116.0(5) . . ?
N68 C64B C45 107.1(4) . . ?
C65B C64B C45 107.2(4) . . ?
N68 C64B H64B 108.8 . . ?
C65B C64B H64B 108.8 . . ?
C45 C64B H64B 108.8 . . ?
C64B C65B C67 111.2(4) . . ?
C64B C65B C66 111.3(4) . . ?
C67 C65B C66 56.32(18) . . ?
C64B C65B H65B 120.5 . . ?
C67 C65B H65B 120.5 . . ?
C66 C65B H65B 120.5 . . ?

loop_
_geom_bond_atom_site_label_1
_geom_bond_atom_site_label_2
_geom_bond_distance
_geom_bond_site_symmetry_2
_geom_bond_publ_flag
F73 C73 1.349(3) . ?
F33 C33 1.342(3) . ?
F32 C32 1.356(3) . ?
F34 C34 1.354(3) . ?
N1 C5 1.341(3) . ?
N1 N2 1.356(2) . ?
N1 C6 1.466(3) . ?
N42 N43 1.292(3) . ?
N42 N41 1.356(3) . ?
N41 C45 1.339(3) . ?
N41 C46 1.469(3) . ?
N44 C45 1.320(3) . ?
N44 N43 1.365(3) . ?
N3 N2 1.292(3) . ?
N3 N4 1.368(3) . ?
N68 C69 1.463(3) . ?
N68 C64A 1.463(12) . ?
N68 C64B 1.476(7) . ?
N68 H68 0.89(3) . ?
N9 C7 1.340(3) . ?
N9 C10 1.455(3) . ?
N9 H9 0.79(3) . ?
F72 C72 1.350(3) . ?
N49 C47 1.335(3) . ?
N49 C50 1.450(3) . ?
N49 H49 0.86(3) . ?
O8 C7 1.222(3) . ?
F74 C74 1.351(3) . ?
O48 C47 1.229(3) . ?
N4 C5 1.317(3) . ?
C45 C64B 1.520(8) . ?
C45 C64A 1.539(12) . ?
C18 C23 1.384(3) . ?
C18 C19 1.391(3) . ?
C18 C17 1.515(3) . ?
N28 C29 1.462(3) . ?
N28 C24A 1.477(6) . ?
N28 C24B 1.488(7) . ?
N28 H28 0.86(2) . ?
C10 C11 1.507(3) . ?
C10 H10A 0.99 . ?
C10 H10B 0.99 . ?
C71 C72 1.378(3) . ?
C71 C70 1.393(3) . ?
C71 H71 0.95 . ?
C11 C12 1.390(3) . ?
C11 C16 1.391(3) . ?
C51 C56 1.391(3) . ?
C51 C52 1.391(3) . ?
C51 C50 1.507(3) . ?
C73 C74 1.368(4) . ?
C73 C72 1.375(4) . ?
C70 C75 1.384(3) . ?
C70 C69 1.505(3) . ?
C6 C17 1.527(3) . ?
C6 C7 1.537(3) . ?
C6 H6 1 . ?
C33 C32 1.370(4) . ?
C33 C34 1.377(4) . ?
C56 C55 1.386(4) . ?
C56 H56 0.95 . ?
C74 C75 1.379(3) . ?
C47 C46 1.537(3) . ?
C34 C35 1.377(3) . ?
C30 C35 1.389(3) . ?
C30 C31 1.392(3) . ?
C30 C29 1.507(3) . ?
C50 H50A 0.99 . ?
C50 H50B 0.99 . ?
C12 C13 1.386(3) . ?
C12 H12 0.95 . ?
C32 C31 1.376(3) . ?
C75 H75 0.95 . ?
C5 C24B 1.501(7) . ?
C5 C24A 1.549(6) . ?
C52 C53 1.389(4) . ?
C52 H52 0.95 . ?
C69 H69A 0.99 . ?
C69 H69B 0.99 . ?
C35 H35 0.95 . ?
C17 H17A 0.99 . ?
C17 H17B 0.99 . ?
C53 C54 1.379(4) . ?
C53 H53 0.95 . ?
C29 H29A 0.99 . ?
C29 H29B 0.99 . ?
C46 C57 1.537(3) . ?
C46 H46 1 . ?
C23 C22 1.382(4) . ?
C23 H23 0.95 . ?
C27 C26 1.521(4) . ?
C27 C25A 1.532(5) . ?
C27 C25B 1.634(5) . ?
C27 H27A 0.99 . ?
C27 H27B 0.99 . ?
C19 C20 1.387(4) . ?
C19 H19 0.95 . ?
C61 C60 1.375(4) . ?
C61 C62 1.375(4) . ?
C61 H61 0.95 . ?
C58 C63 1.388(3) . ?
C58 C59 1.390(4) . ?
C58 C57 1.505(3) . ?
C31 H31 0.95 . ?
C22 C21 1.388(4) . ?
C22 H22 0.95 . ?
C20 C21 1.374(4) . ?
C20 H20 0.95 . ?
C66 C67 1.531(4) . ?
C66 C65A 1.624(6) . ?
C66 C65B 1.629(4) . ?
C66 H66A 0.99 . ?
C66 H66B 0.99 . ?
C63 C62 1.379(4) . ?
C63 H63 0.95 . ?
C16 C15 1.391(4) . ?
C16 H16 0.95 . ?
C67 C65B 1.615(4) . ?
C67 C65A 1.651(6) . ?
C67 H67A 0.99 . ?
C67 H67B 0.99 . ?
C21 H21 0.95 . ?
C59 C60 1.382(4) . ?
C59 H59 0.95 . ?
C57 H57A 0.99 . ?
C57 H57B 0.99 . ?
C62 H62 0.95 . ?
C26 C25A 1.548(5) . ?
C26 C25B 1.670(5) . ?
C26 H26A 0.99 . ?
C26 H26B 0.99 . ?
C55 C54 1.381(4) . ?
C55 H55 0.95 . ?
C13 C14 1.379(4) . ?
C13 H13 0.95 . ?
C15 C14 1.391(4) . ?
C15 H15 0.95 . ?
C54 H54 0.95 . ?
C60 H60 0.95 . ?
C14 H14 0.95 . ?
C24A C25A 1.499(7) . ?
C24A H24A 1 . ?
C25A H25A 1 . ?
C24B C25B 1.517(9) . ?
C24B H24B 1 . ?
C25B H25B 1 . ?
C64A C65A 1.490(13) . ?
C64A H64A 1 . ?
C65A H65A 1 . ?
C64B C65B 1.501(7) . ?
C64B H64B 1 . ?
C65B H65B 1 . ?

loop_
_geom_torsion_atom_site_label_1
_geom_torsion_atom_site_label_2
_geom_torsion_atom_site_label_3
_geom_torsion_atom_site_label_4
_geom_torsion
_geom_torsion_site_symmetry_1
_geom_torsion_site_symmetry_2
_geom_torsion_site_symmetry_3
_geom_torsion_site_symmetry_4
_geom_torsion_publ_flag
N43 N42 N41 C45 1.1(2) . . . . ?
N43 N42 N41 C46 177.17(18) . . . . ?
N41 N42 N43 N44 -0.8(2) . . . . ?
C45 N44 N43 N42 0.1(2) . . . . ?
N4 N3 N2 N1 0.3(2) . . . . ?
C5 N1 N2 N3 -0.5(2) . . . . ?
C6 N1 N2 N3 -173.85(17) . . . . ?
N2 N3 N4 C5 0.0(2) . . . . ?
N43 N44 C45 N41 0.6(2) . . . . ?
N43 N44 C45 C64B -172.4(4) . . . . ?
N43 N44 C45 C64A 173.0(5) . . . . ?
N42 N41 C45 N44 -1.1(2) . . . . ?
C46 N41 C45 N44 -176.5(2) . . . . ?
N42 N41 C45 C64B 172.8(3) . . . . ?
C46 N41 C45 C64B -2.6(4) . . . . ?
N42 N41 C45 C64A -171.5(7) . . . . ?
C46 N41 C45 C64A 13.1(7) . . . . ?
C7 N9 C10 C11 -90.7(3) . . . . ?
N9 C10 C11 C12 13.0(3) . . . . ?
N9 C10 C11 C16 -169.0(2) . . . . ?
C72 C71 C70 C75 -1.2(4) . . . . ?
C72 C71 C70 C69 -179.1(2) . . . . ?
C5 N1 C6 C17 -113.9(2) . . . . ?
N2 N1 C6 C17 57.5(2) . . . . ?
C5 N1 C6 C7 118.3(2) . . . . ?
N2 N1 C6 C7 -70.2(2) . . . . ?
C52 C51 C56 C55 1.0(4) . . . . ?
C50 C51 C56 C55 179.1(3) . . . . ?
F73 C73 C74 F74 0.6(4) . . . . ?
C72 C73 C74 F74 179.9(2) . . . . ?
F73 C73 C74 C75 -179.6(2) . . . . ?
C72 C73 C74 C75 -0.2(4) . . . . ?
C50 N49 C47 O48 6.2(4) . . . . ?
C50 N49 C47 C46 -175.6(2) . . . . ?
F33 C33 C34 F34 0.6(4) . . . . ?
C32 C33 C34 F34 -179.8(2) . . . . ?
F33 C33 C34 C35 179.9(2) . . . . ?
C32 C33 C34 C35 -0.5(4) . . . . ?
F73 C73 C72 F72 0.4(4) . . . . ?
C74 C73 C72 F72 -179.0(2) . . . . ?
F73 C73 C72 C71 -179.7(2) . . . . ?
C74 C73 C72 C71 1.0(4) . . . . ?
C70 C71 C72 F72 179.7(2) . . . . ?
C70 C71 C72 C73 -0.3(4) . . . . ?
C47 N49 C50 C51 94.8(3) . . . . ?
C56 C51 C50 N49 173.8(2) . . . . ?
C52 C51 C50 N49 -8.2(3) . . . . ?
C16 C11 C12 C13 0.3(4) . . . . ?
C10 C11 C12 C13 178.2(2) . . . . ?
F33 C33 C32 F32 0.2(4) . . . . ?
C34 C33 C32 F32 -179.4(2) . . . . ?
F33 C33 C32 C31 179.7(2) . . . . ?
C34 C33 C32 C31 0.1(4) . . . . ?
F74 C74 C75 C70 178.6(2) . . . . ?
C73 C74 C75 C70 -1.2(4) . . . . ?
C71 C70 C75 C74 1.9(4) . . . . ?
C69 C70 C75 C74 180.0(2) . . . . ?
C10 N9 C7 O8 6.0(4) . . . . ?
C10 N9 C7 C6 -169.1(2) . . . . ?
N1 C6 C7 O8 162.6(2) . . . . ?
C17 C6 C7 O8 36.3(3) . . . . ?
N1 C6 C7 N9 -22.1(3) . . . . ?
C17 C6 C7 N9 -148.3(2) . . . . ?
N3 N4 C5 N1 -0.3(2) . . . . ?
N3 N4 C5 C24B -169.5(4) . . . . ?
N3 N4 C5 C24A 173.5(4) . . . . ?
N2 N1 C5 N4 0.6(2) . . . . ?
C6 N1 C5 N4 172.6(2) . . . . ?
N2 N1 C5 C24B 166.8(5) . . . . ?
C6 N1 C5 C24B -21.1(6) . . . . ?
N2 N1 C5 C24A -174.5(3) . . . . ?
C6 N1 C5 C24A -2.4(4) . . . . ?
C56 C51 C52 C53 -1.4(4) . . . . ?
C50 C51 C52 C53 -179.4(2) . . . . ?
C64A N68 C69 C70 -161.0(5) . . . . ?
C64B N68 C69 C70 176.8(3) . . . . ?
C75 C70 C69 N68 150.9(2) . . . . ?
C71 C70 C69 N68 -31.1(3) . . . . ?
F34 C34 C35 C30 179.9(2) . . . . ?
C33 C34 C35 C30 0.7(4) . . . . ?
C31 C30 C35 C34 -0.4(3) . . . . ?
C29 C30 C35 C34 -179.5(2) . . . . ?
C23 C18 C17 C6 -97.2(3) . . . . ?
C19 C18 C17 C6 79.5(3) . . . . ?
N1 C6 C17 C18 66.2(2) . . . . ?
C7 C6 C17 C18 -165.77(19) . . . . ?
C51 C52 C53 C54 1.0(4) . . . . ?
C24A N28 C29 C30 -167.7(3) . . . . ?
C24B N28 C29 C30 167.4(4) . . . . ?
C35 C30 C29 N28 -147.8(2) . . . . ?
C31 C30 C29 N28 33.1(3) . . . . ?
C45 N41 C46 C57 112.6(3) . . . . ?
N42 N41 C46 C57 -62.4(3) . . . . ?
C45 N41 C46 C47 -123.0(2) . . . . ?
N42 N41 C46 C47 62.0(3) . . . . ?
O48 C47 C46 N41 -155.5(2) . . . . ?
N49 C47 C46 N41 26.2(3) . . . . ?
O48 C47 C46 C57 -31.2(3) . . . . ?
N49 C47 C46 C57 150.4(2) . . . . ?
C19 C18 C23 C22 0.5(4) . . . . ?
C17 C18 C23 C22 177.2(2) . . . . ?
C23 C18 C19 C20 0.7(4) . . . . ?
C17 C18 C19 C20 -176.2(2) . . . . ?
F32 C32 C31 C30 179.7(2) . . . . ?
C33 C32 C31 C30 0.2(4) . . . . ?
C35 C30 C31 C32 0.0(4) . . . . ?
C29 C30 C31 C32 179.1(2) . . . . ?
C18 C23 C22 C21 -1.0(4) . . . . ?
C18 C19 C20 C21 -1.3(4) . . . . ?
C59 C58 C63 C62 -1.0(4) . . . . ?
C57 C58 C63 C62 -179.8(2) . . . . ?
C12 C11 C16 C15 -0.2(4) . . . . ?
C10 C11 C16 C15 -178.2(3) . . . . ?
C19 C20 C21 C22 0.8(4) . . . . ?
C23 C22 C21 C20 0.4(4) . . . . ?
C63 C58 C59 C60 0.3(4) . . . . ?
C57 C58 C59 C60 179.1(3) . . . . ?
C63 C58 C57 C46 104.7(3) . . . . ?
C59 C58 C57 C46 -74.0(3) . . . . ?
N41 C46 C57 C58 -55.2(3) . . . . ?
C47 C46 C57 C58 179.4(2) . . . . ?
C60 C61 C62 C63 0.2(5) . . . . ?
C58 C63 C62 C61 0.7(4) . . . . ?
C51 C56 C55 C54 -0.2(5) . . . . ?
C11 C12 C13 C14 0.0(4) . . . . ?
C11 C16 C15 C14 -0.2(5) . . . . ?
C52 C53 C54 C55 -0.1(5) . . . . ?
C56 C55 C54 C53 -0.2(5) . . . . ?
C62 C61 C60 C59 -0.9(5) . . . . ?
C58 C59 C60 C61 0.7(5) . . . . ?
C12 C13 C14 C15 -0.4(5) . . . . ?
C16 C15 C14 C13 0.5(5) . . . . ?
C29 N28 C24A C25A -59.7(5) . . . . ?
C29 N28 C24A C5 -179.1(3) . . . . ?
N4 C5 C24A N28 118.1(4) . . . . ?
N1 C5 C24A N28 -68.4(4) . . . . ?
N4 C5 C24A C25A -7.1(6) . . . . ?
N1 C5 C24A C25A 166.3(3) . . . . ?
N28 C24A C25A C27 93.4(5) . . . . ?
C5 C24A C25A C27 -149.5(3) . . . . ?
N28 C24A C25A C26 158.6(4) . . . . ?
C5 C24A C25A C26 -84.3(5) . . . . ?
C26 C27 C25A C24A 104.0(4) . . . . ?
C27 C26 C25A C24A -104.7(4) . . . . ?
C29 N28 C24B C5 161.5(3) . . . . ?
C29 N28 C24B C25B 49.5(6) . . . . ?
N4 C5 C24B N28 138.9(3) . . . . ?
N1 C5 C24B N28 -26.7(7) . . . . ?
N4 C5 C24B C25B -108.0(4) . . . . ?
N1 C5 C24B C25B 86.5(5) . . . . ?
N28 C24B C25B C27 -100.7(5) . . . . ?
C5 C24B C25B C27 146.9(4) . . . . ?
N28 C24B C25B C26 -159.6(4) . . . . ?
C5 C24B C25B C26 88.1(5) . . . . ?
C26 C27 C25B C24B -98.8(4) . . . . ?
C27 C26 C25B C24B 103.8(4) . . . . ?
C69 N68 C64A C65A -47.7(8) . . . . ?
C69 N68 C64A C45 -162.6(4) . . . . ?
N44 C45 C64A N68 -137.2(4) . . . . ?
N41 C45 C64A N68 32.7(10) . . . . ?
N44 C45 C64A C65A 104.5(6) . . . . ?
N41 C45 C64A C65A -85.6(9) . . . . ?
N68 C64A C65A C66 98.8(7) . . . . ?
C45 C64A C65A C66 -145.7(5) . . . . ?
N68 C64A C65A C67 159.7(5) . . . . ?
C45 C64A C65A C67 -84.7(7) . . . . ?
C67 C66 C65A C64A 101.8(6) . . . . ?
C66 C67 C65A C64A -103.9(6) . . . . ?
C69 N68 C64B C65B 59.3(5) . . . . ?
C69 N68 C64B C45 178.9(3) . . . . ?
N44 C45 C64B N68 -117.5(4) . . . . ?
N41 C45 C64B N68 70.2(4) . . . . ?
N44 C45 C64B C65B 7.6(6) . . . . ?
N41 C45 C64B C65B -164.7(3) . . . . ?
N68 C64B C65B C67 -153.7(4) . . . . ?
C45 C64B C65B C67 86.8(4) . . . . ?
N68 C64B C65B C66 -92.8(5) . . . . ?
C45 C64B C65B C66 147.6(3) . . . . ?
C66 C67 C65B C64B 102.1(4) . . . . ?
C67 C66 C65B C64B -101.9(4) . . . . ?
